data_7122595
loop_
_publ_author_name
'Begum, Imtiaz'
'Schnakenburg, Gregor'
'Kelemen, Zsolt'
'Nyul\'aszi, L\'aszl\'o'
'Boer\'e, Ren\'e T'
'Streubel, Rainer'

_publ_section_title
;
 Expanding the chemistry of ring-fused 1,4-diphosphinines by stable mono
 anion formation.
;
_journal_issue 96
_journal_name_full 'Chemical communications (Cambridge, England)'
_journal_page_first 13555
_journal_page_last 13558
_journal_paper_doi 10.1039/c8cc08158a
_journal_volume 54
_journal_year 2018
_chemical_formula_moiety 'C12 H14 Cl2 N2 P2 S4'
_chemical_formula_sum 'C12 H14 Cl2 N2 P2 S4'
_chemical_formula_weight 447.33
_chemical_name_systematic IB-266
_space_group_crystal_system triclinic
_space_group_IT_number 2
_space_group_name_Hall '-P 1'
_space_group_name_H-M_alt 'P -1'
_symmetry_space_group_name_Hall '-P 1'
_symmetry_space_group_name_H-M 'P -1'
_atom_sites_solution_hydrogens geom
_atom_sites_solution_primary dual
_audit_creation_date 2018-09-07
_audit_creation_method
;
Olex2 1.2
(compiled 2018.05.29 svn.r3508 for OlexSys, GUI svn.r5506)
;
_audit_update_record
;
2018-09-07 deposited with the CCDC.
2018-11-12 downloaded from the CCDC.
;
_cell_angle_alpha 84.231(6)
_cell_angle_beta 88.651(6)
_cell_angle_gamma 88.674(6)
_cell_formula_units_Z 1
_cell_length_a 6.5353(5)
_cell_length_b 6.6119(4)
_cell_length_c 10.7915(9)
_cell_measurement_reflns_used 1487
_cell_measurement_temperature 100.0
_cell_measurement_theta_max 29.5750
_cell_measurement_theta_min 3.1360
_cell_volume 463.72(6)
_computing_cell_refinement
;
CrysAlisPro, Agilent Technologies,
Version 1.171.37.35t (release 13-08-2014 CrysAlis171 .NET)
(compiled Aug 13 2014,17:45:29)
;
_computing_data_collection
;
CrysAlisPro, Agilent Technologies,
Version 1.171.37.35t (release 13-08-2014 CrysAlis171 .NET)
(compiled Aug 13 2014,17:45:29)
;
_computing_data_reduction
;
CrysAlisPro, Agilent Technologies,
Version 1.171.37.35t (release 13-08-2014 CrysAlis171 .NET)
(compiled Aug 13 2014,17:45:29)
;
_computing_molecular_graphics 'Olex2 (Dolomanov et al., 2009)'
_computing_publication_material 'Olex2 (Dolomanov et al., 2009)'
_computing_structure_refinement 'XL (Sheldrick, 2008)'
_computing_structure_solution 'XT (Sheldrick, 2015)'
_diffrn_ambient_temperature 100.0
_diffrn_detector 'image plate (34 cm diameter)'
_diffrn_detector_area_resol_mean 6.67
_diffrn_detector_type STOE
_diffrn_measured_fraction_theta_full 0.982
_diffrn_measured_fraction_theta_max 0.981
_diffrn_measurement_details
;
#__ type_ start__ end____ width___ exp.time_
  1 omega   21.00  177.00   1.0000  240.0000
omega____ theta____ kappa____ phi______ frames
    -        0.0000    0.0000  102.0000 156
;
_diffrn_measurement_device '2-circle goniometer'
_diffrn_measurement_device_type 'STOE IPDS 2T'
_diffrn_measurement_method 'rotation method'
_diffrn_orient_matrix_UB_11 0.0516861000
_diffrn_orient_matrix_UB_12 0.0460480000
_diffrn_orient_matrix_UB_13 0.0465895000
_diffrn_orient_matrix_UB_21 0.0588733000
_diffrn_orient_matrix_UB_22 -0.0906156000
_diffrn_orient_matrix_UB_23 0.0137213000
_diffrn_orient_matrix_UB_31 0.0751922000
_diffrn_orient_matrix_UB_32 0.0360427000
_diffrn_orient_matrix_UB_33 -0.0448036000
_diffrn_radiation_collimation '0.5 mm diameter, monocapillary'
_diffrn_radiation_monochromator 'plane graphite'
_diffrn_radiation_polarisn_norm 0
_diffrn_radiation_probe x-ray
_diffrn_radiation_type MoK\a
_diffrn_radiation_wavelength 0.71073
_diffrn_reflns_av_R_equivalents 0.0234
_diffrn_reflns_av_unetI/netI 0.0636
_diffrn_reflns_Laue_measured_fraction_full 0.982
_diffrn_reflns_Laue_measured_fraction_max 0.981
_diffrn_reflns_limit_h_max 8
_diffrn_reflns_limit_h_min -8
_diffrn_reflns_limit_k_max 8
_diffrn_reflns_limit_k_min -8
_diffrn_reflns_limit_l_max 13
_diffrn_reflns_limit_l_min -13
_diffrn_reflns_number 3033
_diffrn_reflns_point_group_measured_fraction_full 0.982
_diffrn_reflns_point_group_measured_fraction_max 0.981
_diffrn_reflns_theta_full 25.242
_diffrn_reflns_theta_max 25.988
_diffrn_reflns_theta_min 3.097
_diffrn_source 'sealed X-ray tube, 12 x 0.4 mm long-fine focus'
_diffrn_source_current 40
_diffrn_source_power 2.00
_diffrn_source_voltage 50
_exptl_absorpt_coefficient_mu 0.968
_exptl_absorpt_correction_T_max 1.00000
_exptl_absorpt_correction_T_min 0.85066
_exptl_absorpt_correction_type multi-scan
_exptl_absorpt_process_details
;
CrysAlisPro, Agilent Technologies,
Version 1.171.37.35t (release 13-08-2014 CrysAlis171 .NET)
(compiled Aug 13 2014,17:45:29)
Empirical absorption correction using spherical harmonics,
 implemented in SCALE3 ABSPACK scaling algorithm.
;
_exptl_crystal_colour 'clear yellow'
_exptl_crystal_colour_lustre clear
_exptl_crystal_colour_primary yellow
_exptl_crystal_density_diffrn 1.602
_exptl_crystal_description plank
_exptl_crystal_F_000 228
_exptl_crystal_size_max 0.3
_exptl_crystal_size_mid 0.16
_exptl_crystal_size_min 0.15
_refine_diff_density_max 0.575
_refine_diff_density_min -0.609
_refine_diff_density_rms 0.110
_refine_ls_extinction_method none
_refine_ls_goodness_of_fit_ref 1.046
_refine_ls_hydrogen_treatment constr
_refine_ls_matrix_type full
_refine_ls_number_parameters 102
_refine_ls_number_reflns 3033
_refine_ls_number_restraints 0
_refine_ls_restrained_S_all 1.046
_refine_ls_R_factor_all 0.0459
_refine_ls_R_factor_gt 0.0329
_refine_ls_shift/su_max 0.000
_refine_ls_shift/su_mean 0.000
_refine_ls_structure_factor_coef Fsqd
_refine_ls_weighting_details 'w=1/[\s^2^(Fo^2^)+(0.0525P)^2^] where P=(Fo^2^+2Fc^2^)/3'
_refine_ls_weighting_scheme calc
_refine_ls_wR_factor_gt 0.1072
_refine_ls_wR_factor_ref 0.1225
_reflns_Friedel_coverage 0.000
_reflns_number_gt 2210
_reflns_number_total 3033
_reflns_threshold_expression 'I > 2\s(I)'
_cod_data_source_file c8cc08158a2.cif
_cod_data_source_block 5379
_cod_depositor_comments 'Adding full bibliography for 7122593--7122597.cif.'
_cod_database_code 7122595
_shelx_shelxl_version_number 2014/7
_chemical_oxdiff_formula 'C12 H13 Cl2 N2 P2 S4'
_shelx_space_group_comment
;
The symmetry employed for this shelxl refinement is uniquely defined
by the following loop, which should always be used as a source of
symmetry information in preference to the above space-group names.
They are only intended as comments.
;
_shelx_estimated_absorpt_t_max 0.868
_shelx_estimated_absorpt_t_min 0.760
_diffrn_oxdiff_twin_integration_method simultaneous
_olex2_refinement_description
;
1. Twinned data refinement
 Scales: 0.9038(7)
 0.0962(7)
2. Fixed Uiso
 At 1.2 times of:
  All C(H,H) groups
 At 1.5 times of:
  All C(H,H,H) groups
3.a Secondary CH2 refined with riding coordinates:
 C4(H4A,H4B), C5(H5A,H5B)
3.b Idealised Me refined as rotating group:
 C6(H6A,H6B,H6C)
;
_olex2_submission_special_instructions 'No special instructions were received'

loop_
_space_group_symop_operation_xyz
'x, y, z'
'-x, -y, -z'

loop_
_atom_site_label
_atom_site_type_symbol
_atom_site_fract_x
_atom_site_fract_y
_atom_site_fract_z
_atom_site_U_iso_or_equiv
_atom_site_adp_type
_atom_site_occupancy
_atom_site_site_symmetry_order
_atom_site_calc_flag
_atom_site_refinement_flags_posn
Cl1 Cl 0.12097(14) 0.14330(14) 0.84566(10) 0.0183(3) Uani 1 1 d .
S1 S 0.41184(14) 0.76044(14) 1.01796(9) 0.0133(3) Uani 1 1 d .
S2 S 0.67528(15) 0.83665(16) 0.78823(11) 0.0215(3) Uani 1 1 d .
P1 P -0.04384(15) 0.41973(15) 0.84197(9) 0.0124(3) Uani 1 1 d .
N1 N 0.3154(5) 0.6367(5) 0.8127(3) 0.0122(7) Uani 1 1 d .
C1 C 0.1596(5) 0.5715(5) 0.8968(3) 0.0107(8) Uani 1 1 d .
C2 C 0.1873(5) 0.6271(6) 1.0121(4) 0.0124(8) Uani 1 1 d .
C3 C 0.4660(6) 0.7391(6) 0.8627(4) 0.0155(8) Uani 1 1 d .
C4 C 0.3185(6) 0.6016(6) 0.6803(4) 0.0163(8) Uani 1 1 d .
H4A H 0.2573 0.4685 0.6712 0.020 Uiso 1 1 calc R
H4B H 0.4621 0.5968 0.6493 0.020 Uiso 1 1 calc R
C5 C 0.2006(7) 0.7679(6) 0.6019(4) 0.0229(10) Uani 1 1 d .
H5A H 0.0556 0.7694 0.6306 0.027 Uiso 1 1 calc R
H5B H 0.2584 0.9017 0.6133 0.027 Uiso 1 1 calc R
C6 C 0.2118(8) 0.7339(8) 0.4644(4) 0.0364(12) Uani 1 1 d .
H6A H 0.1252 0.8358 0.4172 0.055 Uiso 1 1 calc GR
H6B H 0.1636 0.5976 0.4538 0.055 Uiso 1 1 calc GR
H6C H 0.3537 0.7465 0.4337 0.055 Uiso 1 1 calc GR

loop_
_atom_site_aniso_label
_atom_site_aniso_U_11
_atom_site_aniso_U_22
_atom_site_aniso_U_33
_atom_site_aniso_U_23
_atom_site_aniso_U_13
_atom_site_aniso_U_12
Cl1 0.0160(5) 0.0136(5) 0.0263(6) -0.0065(4) -0.0024(4) 0.0027(4)
S1 0.0106(5) 0.0122(5) 0.0176(5) -0.0026(4) -0.0027(4) -0.0014(3)
S2 0.0165(5) 0.0195(5) 0.0282(6) -0.0015(4) 0.0054(5) -0.0049(4)
P1 0.0111(5) 0.0139(5) 0.0128(5) -0.0036(4) -0.0027(4) 0.0004(4)
N1 0.0139(16) 0.0098(15) 0.0122(17) 0.0016(13) -0.0005(13) 0.0011(12)
C1 0.0107(17) 0.0082(17) 0.0125(19) 0.0027(14) 0.0006(15) 0.0013(13)
C2 0.0089(17) 0.0123(18) 0.0164(19) -0.0023(15) -0.0035(15) 0.0012(14)
C3 0.0169(19) 0.0100(18) 0.020(2) -0.0012(16) -0.0042(17) 0.0053(15)
C4 0.021(2) 0.016(2) 0.013(2) -0.0042(16) 0.0011(17) -0.0012(16)
C5 0.031(2) 0.020(2) 0.017(2) 0.0029(17) -0.0005(19) 0.0023(18)
C6 0.054(3) 0.037(3) 0.017(2) 0.004(2) -0.003(2) 0.005(2)

loop_
_atom_type_symbol
_atom_type_description
_atom_type_scat_dispersion_real
_atom_type_scat_dispersion_imag
_atom_type_scat_source
C C 0.0033 0.0016 'International Tables Vol C Tables 4.2.6.8 and 6.1.1.4'
H H 0.0000 0.0000 'International Tables Vol C Tables 4.2.6.8 and 6.1.1.4'
Cl Cl 0.1484 0.1585 'International Tables Vol C Tables 4.2.6.8 and 6.1.1.4'
N N 0.0061 0.0033 'International Tables Vol C Tables 4.2.6.8 and 6.1.1.4'
P P 0.1023 0.0942 'International Tables Vol C Tables 4.2.6.8 and 6.1.1.4'
S S 0.1246 0.1234 'International Tables Vol C Tables 4.2.6.8 and 6.1.1.4'

loop_
_geom_angle_atom_site_label_1
_geom_angle_atom_site_label_2
_geom_angle_atom_site_label_3
_geom_angle
_geom_angle_site_symmetry_1
_geom_angle_site_symmetry_3
C3 S1 C2 91.63(19) . .
C1 P1 Cl1 97.47(12) . .
C2 P1 Cl1 99.08(13) 2_567 .
C2 P1 C1 98.32(17) 2_567 .
C1 N1 C4 123.7(3) . .
C3 N1 C1 114.4(3) . .
C3 N1 C4 121.9(3) . .
N1 C1 P1 118.3(3) . .
C2 C1 P1 128.9(3) . .
C2 C1 N1 112.8(4) . .
S1 C2 P1 116.1(2) . 2_567
C1 C2 S1 111.0(3) . .
C1 C2 P1 132.8(3) . 2_567
S2 C3 S1 123.2(3) . .
N1 C3 S1 110.1(3) . .
N1 C3 S2 126.7(3) . .
N1 C4 H4A 109.3 . .
N1 C4 H4B 109.3 . .
N1 C4 C5 111.7(3) . .
H4A C4 H4B 107.9 . .
C5 C4 H4A 109.3 . .
C5 C4 H4B 109.3 . .
C4 C5 H5A 109.4 . .
C4 C5 H5B 109.4 . .
H5A C5 H5B 108.0 . .
C6 C5 C4 111.2(3) . .
C6 C5 H5A 109.4 . .
C6 C5 H5B 109.4 . .
C5 C6 H6A 109.5 . .
C5 C6 H6B 109.5 . .
C5 C6 H6C 109.5 . .
H6A C6 H6B 109.5 . .
H6A C6 H6C 109.5 . .
H6B C6 H6C 109.5 . .

loop_
_geom_bond_atom_site_label_1
_geom_bond_atom_site_label_2
_geom_bond_distance
_geom_bond_site_symmetry_2
Cl1 P1 2.0973(13) .
S1 C2 1.735(4) .
S1 C3 1.723(4) .
S2 C3 1.679(4) .
P1 C1 1.828(4) .
P1 C2 1.817(4) 2_567
N1 C1 1.394(4) .
N1 C3 1.359(5) .
N1 C4 1.470(5) .
C1 C2 1.350(5) .
C2 P1 1.817(4) 2_567
C4 H4A 0.9900 .
C4 H4B 0.9900 .
C4 C5 1.524(6) .
C5 H5A 0.9900 .
C5 H5B 0.9900 .
C5 C6 1.523(6) .
C6 H6A 0.9800 .
C6 H6B 0.9800 .
C6 H6C 0.9800 .

loop_
_diffrn_oxdiff_twin_id
_diffrn_oxdiff_twin_ratio
_diffrn_oxdiff_twin_reflns_isolated
_diffrn_oxdiff_twin_reflns_overlapped
1 0.8873 3465 1002
2 0.1127 3444 1002

loop_
_twin_individual_id
_twin_individual_mass_fraction_refined
1 0.9038(7)
2 0.0962(7)
